data_4034347
loop_
_publ_author_name
'Pirovano, Valentina'
'Brambilla, Elisa'
'Rizzato, Silvia'
'Abbiati, Giorgio'
'Bozzi, Marta'
'Rossi, Elisabetta'

_publ_section_title
;
 Gold-Catalyzed Cascade Reactions of 4 H-Furo[3,2- b]indoles with
 Allenamides: Synthesis of Indolin-3-one Derivatives.
;
_journal_issue 9
_journal_name_full 'The Journal of organic chemistry'
_journal_page_first 5150
_journal_page_last 5166
_journal_paper_doi 10.1021/acs.joc.9b00143
_journal_volume 84
_journal_year 2019
_chemical_formula_moiety 'C20 H20 N2 O5'
_chemical_formula_sum 'C20 H20 N2 O5'
_chemical_formula_weight 368.38
_space_group_IT_number 2
_space_group_name_Hall '-P 1'
_space_group_name_H-M_alt 'P -1'
_symmetry_cell_setting triclinic
_symmetry_Int_Tables_number 2
_symmetry_space_group_name_Hall '-P 1'
_symmetry_space_group_name_H-M 'P -1'
_atom_sites_solution_hydrogens difmap
_atom_sites_solution_primary direct
_atom_sites_solution_secondary difmap
_cell_angle_alpha 79.020(1)
_cell_angle_beta 82.161(1)
_cell_angle_gamma 70.701(1)
_cell_formula_units_Z 4
_cell_length_a 10.5752(5)
_cell_length_b 11.3591(6)
_cell_length_c 16.2379(8)
_cell_measurement_reflns_used 9861
_cell_measurement_temperature 296(2)
_cell_measurement_theta_max 31.3
_cell_measurement_theta_min 2.3
_cell_measurement_wavelength 0.71073
_cell_volume 1801.58(16)
_computing_molecular_graphics 'Ortep for Windows (Farrugia, 2012)'
_computing_publication_material 'WinGX publication routines (Farrugia, 2012)'
_computing_structure_refinement 'SHELXL-2018/3 (Sheldrick, 2018)'
_computing_structure_solution 'SIR 2014: C. Giacovazzo et all., J. Appl. Cryst.(2015) 48, 306'
_diffrn_ambient_temperature 296(2)
_diffrn_detector CCD_plate
_diffrn_measured_fraction_theta_full 1
_diffrn_measured_fraction_theta_max 0.925
_diffrn_measurement_device 'Bruker apex II ccd diffractometer'
_diffrn_measurement_method omega-scan
_diffrn_radiation_monochromator graphite
_diffrn_radiation_probe x-ray
_diffrn_radiation_type MoK\a
_diffrn_radiation_wavelength 0.71073
_diffrn_reflns_av_R_equivalents 0.015
_diffrn_reflns_av_unetI/netI 0.0138
_diffrn_reflns_Laue_measured_fraction_full 1
_diffrn_reflns_Laue_measured_fraction_max 0.925
_diffrn_reflns_limit_h_max 15
_diffrn_reflns_limit_h_min -15
_diffrn_reflns_limit_k_max 16
_diffrn_reflns_limit_k_min -16
_diffrn_reflns_limit_l_max 22
_diffrn_reflns_limit_l_min -23
_diffrn_reflns_number 42747
_diffrn_reflns_point_group_measured_fraction_full 1
_diffrn_reflns_point_group_measured_fraction_max 0.925
_diffrn_reflns_theta_full 25.242
_diffrn_reflns_theta_max 31.7
_diffrn_reflns_theta_min 1.9
_diffrn_standards_decay_% 0
_exptl_absorpt_coefficient_mu 0.099
_exptl_absorpt_correction_T_max 0.7463
_exptl_absorpt_correction_T_min 0.7168
_exptl_absorpt_correction_type empirical
_exptl_absorpt_process_details 'Sadabs 2.01 (Bruker AXS, 1999)'
_exptl_crystal_colour colorless
_exptl_crystal_density_diffrn 1.358
_exptl_crystal_density_method 'not measured'
_exptl_crystal_description block
_exptl_crystal_F_000 776
_exptl_crystal_size_max 0.40
_exptl_crystal_size_mid 0.40
_exptl_crystal_size_min 0.36
_refine_diff_density_max 0.489
_refine_diff_density_min -0.48
_refine_diff_density_rms 0.044
_refine_ls_extinction_method none
_refine_ls_goodness_of_fit_ref 1.025
_refine_ls_hydrogen_treatment refxyz
_refine_ls_matrix_type full
_refine_ls_number_constraints 0
_refine_ls_number_parameters 591
_refine_ls_number_reflns 11265
_refine_ls_number_restraints 2
_refine_ls_restrained_S_all 1.025
_refine_ls_R_factor_all 0.0634
_refine_ls_R_factor_gt 0.0489
_refine_ls_shift/su_max 0.001
_refine_ls_shift/su_mean 0
_refine_ls_structure_factor_coef Fsqd
_refine_ls_weighting_details 'w=1/[\s^2^(Fo^2^)+(0.0723P)^2^+0.4373P] where P=(Fo^2^+2Fc^2^)/3'
_refine_ls_weighting_scheme calc
_refine_ls_wR_factor_gt 0.131
_refine_ls_wR_factor_ref 0.1431
_reflns_Friedel_coverage 0
_reflns_number_gt 8805
_reflns_number_total 11265
_reflns_threshold_expression 'I > 2\s(I)'
_cod_data_source_file jo9b00143_si_002.cif
_cod_data_source_block 4a
_cod_database_code 4034347

loop_
_symmetry_equiv_pos_as_xyz
'x, y, z'
'-x, -y, -z'

loop_
_atom_site_label
_atom_site_type_symbol
_atom_site_fract_x
_atom_site_fract_y
_atom_site_fract_z
_atom_site_U_iso_or_equiv
_atom_site_adp_type
_atom_site_occupancy
_atom_site_site_symmetry_order
_atom_site_calc_flag
_atom_site_refinement_flags_posn
_atom_site_refinement_flags_adp
_atom_site_refinement_flags_occupancy
_atom_site_disorder_assembly
_atom_site_disorder_group
C1 C 0.77193(13) 0.71960(13) -0.15806(8) 0.0402(3) Uani 1 1 d . . . . .
C2 C 0.89365(15) 0.6901(2) -0.04544(12) 0.0606(4) Uani 1 1 d . . . . .
C3 C 0.74675(13) 0.73199(13) -0.01415(8) 0.0393(3) Uani 1 1 d . . . . .
C4 C 0.54518(11) 0.80881(10) -0.10344(7) 0.0312(2) Uani 1 1 d . . . . .
C5 C 0.44406(11) 0.84827(10) -0.04673(7) 0.0284(2) Uani 1 1 d . . . . .
C6 C 0.44043(12) 0.85864(12) 0.04532(7) 0.0345(2) Uani 1 1 d . . . . .
C7 C 0.29393(13) 0.92070(11) 0.06877(7) 0.0361(2) Uani 1 1 d . . . . .
C8 C 0.21941(12) 0.94279(12) 0.00496(8) 0.0365(2) Uani 1 1 d . . . . .
C9 C 0.30076(11) 0.89771(10) -0.07295(7) 0.0287(2) Uani 1 1 d . . . . .
C10 C 0.28003(12) 1.00539(10) -0.14916(8) 0.0339(2) Uani 1 1 d . . . . .
C11 C 0.21037(12) 0.97433(11) -0.20926(7) 0.0347(2) Uani 1 1 d . . . . .
C12 C 0.16253(15) 1.04497(14) -0.28486(9) 0.0466(3) Uani 1 1 d . . . . .
C13 C 0.09799(17) 0.99573(16) -0.33114(9) 0.0553(4) Uani 1 1 d . . . . .
C14 C 0.08207(16) 0.87824(16) -0.30197(10) 0.0529(4) Uani 1 1 d . . . . .
C15 C 0.12974(13) 0.80556(14) -0.22678(8) 0.0413(3) Uani 1 1 d . . . . .
C16 C 0.19541(11) 0.85557(11) -0.18052(7) 0.0311(2) Uani 1 1 d . . . . .
C1C C 0.26137(11) 0.68561(10) -0.06120(7) 0.0319(2) Uani 1 1 d . . . . .
C2C C 0.32690(16) 0.54285(12) 0.06229(9) 0.0441(3) Uani 1 1 d . . . . .
C3C C 0.3862(2) 0.53982(18) 0.14103(11) 0.0611(4) Uani 1 1 d . . . . .
N1 N 0.68209(10) 0.75986(10) -0.09241(6) 0.0342(2) Uani 1 1 d . . . . .
N2 N 0.25328(10) 0.80415(9) -0.10351(6) 0.03120(19) Uani 1 1 d . . . . .
O1 O 0.74838(11) 0.72249(12) -0.22897(7) 0.0579(3) Uani 1 1 d . . . . .
O2 O 0.89682(10) 0.67180(11) -0.13169(7) 0.0538(3) Uani 1 1 d . . . . .
O3 O 0.31697(11) 1.09689(9) -0.15472(7) 0.0510(2) Uani 1 1 d . . . . .
O1C O 0.21936(11) 0.61233(9) -0.08511(7) 0.0499(2) Uani 1 1 d . . . . .
O2C O 0.32310(9) 0.66152(8) 0.00911(5) 0.03792(19) Uani 1 1 d . . . . .
C17 C 0.2444(2) 0.94737(18) 0.15611(10) 0.0546(4) Uani 1 1 d . . . . .
H2A H 0.938(2) 0.7615(19) -0.0487(12) 0.066 Uiso 1 1 d . U . . .
H2B H 0.947(2) 0.623(2) -0.0162(13) 0.066 Uiso 1 1 d . U . . .
H3A H 0.722(2) 0.8047(19) 0.0118(12) 0.066 Uiso 1 1 d . U . . .
H3B H 0.720(2) 0.6641(19) 0.0259(12) 0.066 Uiso 1 1 d . U . . .
H4A H 0.5261(19) 0.8139(18) -0.1606(13) 0.066 Uiso 1 1 d . U . . .
H6A H 0.476(2) 0.7742(19) 0.0806(12) 0.066 Uiso 1 1 d . U . . .
H6B H 0.493(2) 0.9099(19) 0.0549(12) 0.066 Uiso 1 1 d . U . . .
H8A H 0.122(2) 0.9777(19) 0.0080(12) 0.066 Uiso 1 1 d . U . . .
H12A H 0.176(2) 1.1259(19) -0.3031(12) 0.066 Uiso 1 1 d . U . . .
H13A H 0.066(2) 1.0440(18) -0.3850(13) 0.066 Uiso 1 1 d . U . . .
H14A H 0.041(2) 0.8442(19) -0.3326(13) 0.066 Uiso 1 1 d . U . . .
H15A H 0.120(2) 0.7223(19) -0.2051(12) 0.066 Uiso 1 1 d . U . . .
H17A H 0.145(2) 0.9895(19) 0.1617(12) 0.066 Uiso 1 1 d . U . . .
H17B H 0.266(2) 0.870(2) 0.1956(13) 0.066 Uiso 1 1 d . U . . .
H17C H 0.295(2) 0.9950(19) 0.1751(12) 0.066 Uiso 1 1 d . U . . .
H3C1 H 0.336(2) 0.616(2) 0.1657(12) 0.066 Uiso 1 1 d . U . . .
H3C2 H 0.378(2) 0.468(2) 0.1812(13) 0.066 Uiso 1 1 d . U . . .
H1C1 H 0.383(2) 0.4716(19) 0.0325(12) 0.066 Uiso 1 1 d . U . . .
H2C2 H 0.234(2) 0.5417(18) 0.0743(12) 0.066 Uiso 1 1 d . U . . .
H3C3 H 0.474(2) 0.5407(19) 0.1301(13) 0.066 Uiso 1 1 d . U . . .
N1B N 0.01756(11) 0.62500(10) 0.25413(6) 0.0372(2) Uani 1 1 d . . . . .
N2B N 0.35979(10) 0.64099(11) 0.37685(7) 0.0391(2) Uani 1 1 d . . . . .
O1B O 0.04814(13) 0.76982(13) 0.13889(7) 0.0664(3) Uani 1 1 d . . . . .
O3B O 0.05807(11) 0.76159(11) 0.49997(7) 0.0554(3) Uani 1 1 d . . . . .
O1D O 0.56925(11) 0.57423(14) 0.31039(9) 0.0678(3) Uani 1 1 d . . . . .
O2D O 0.44624(11) 0.44386(10) 0.35258(8) 0.0590(3) Uani 1 1 d D . . . .
C3B C -0.14370(16) 0.57363(16) 0.20121(10) 0.0505(3) Uani 1 1 d . . . . .
O2B O -0.08423(11) 0.65134(11) 0.13819(6) 0.0504(2) Uani 1 1 d . . . . .
C1B C -0.00105(13) 0.69079(14) 0.17429(8) 0.0419(3) Uani 1 1 d . . . . .
C2B C -0.05028(14) 0.52916(13) 0.27197(9) 0.0407(3) Uani 1 1 d . . . . .
C4B C 0.10177(11) 0.64676(11) 0.30483(7) 0.0333(2) Uani 1 1 d . . . . .
C5B C 0.15344(11) 0.57340(11) 0.37394(7) 0.0313(2) Uani 1 1 d . . . . .
C6B C 0.14425(14) 0.44538(12) 0.41551(8) 0.0392(3) Uani 1 1 d . . . . .
C7B C 0.21988(13) 0.41669(12) 0.49249(8) 0.0391(3) Uani 1 1 d . . . . .
C8B C 0.27027(13) 0.50706(13) 0.49760(8) 0.0404(3) Uani 1 1 d . . . . .
C9B C 0.23869(11) 0.61385(11) 0.42536(7) 0.0337(2) Uani 1 1 d . . . . .
C10B C 0.16238(13) 0.74196(13) 0.45586(8) 0.0386(2) Uani 1 1 d . . . . .
C11B C 0.23821(14) 0.82891(13) 0.42199(9) 0.0425(3) Uani 1 1 d . . . . .
C12B C 0.2076(2) 0.95625(16) 0.42942(12) 0.0576(4) Uani 1 1 d . . . . .
C13B C 0.2949(3) 1.01971(19) 0.38920(14) 0.0732(5) Uani 1 1 d . . . . .
C14B C 0.4098(2) 0.9569(2) 0.34354(14) 0.0729(5) Uani 1 1 d . . . . .
C15B C 0.44281(18) 0.83134(18) 0.33567(11) 0.0569(4) Uani 1 1 d . . . . .
C16B C 0.35378(13) 0.76660(13) 0.37608(8) 0.0409(3) Uani 1 1 d . . . . .
C17B C 0.23280(19) 0.29674(16) 0.55219(10) 0.0528(3) Uani 1 1 d . . . . .
C1D C 0.46801(13) 0.55388(15) 0.34325(9) 0.0447(3) Uani 1 1 d . . . . .
C2D C 0.5685(3) 0.3446(2) 0.33146(16) 0.0460(7) Uiso 0.645(8) 1 d D . P A 1
H2D1 H 0.641879 0.342352 0.362301 0.055 Uiso 0.645(8) 1 calc R U P A 1
H2D2 H 0.594861 0.356933 0.271632 0.055 Uiso 0.645(8) 1 calc R U P A 1
C3D C 0.5304(3) 0.2258(3) 0.3574(3) 0.0660(10) Uiso 0.645(8) 1 d D . P A 1
H3D3 H 0.606081 0.154551 0.345631 0.099 Uiso 0.645(8) 1 calc R U P A 1
H3D1 H 0.503718 0.216276 0.41661 0.099 Uiso 0.645(8) 1 calc R U P A 1
H3D2 H 0.457051 0.230749 0.326616 0.099 Uiso 0.645(8) 1 calc R U P A 1
C3E C 0.5605(7) 0.2238(6) 0.3948(5) 0.077(2) Uiso 0.355(8) 1 d D . P A 2
H3E3 H 0.616184 0.146273 0.376389 0.115 Uiso 0.355(8) 1 calc R U P A 2
H3E2 H 0.605936 0.245778 0.433973 0.115 Uiso 0.355(8) 1 calc R U P A 2
H3E1 H 0.477296 0.213505 0.421606 0.115 Uiso 0.355(8) 1 calc R U P A 2
C2E C 0.5333(7) 0.3233(6) 0.3229(4) 0.0637(16) Uiso 0.355(8) 1 d D . P A 2
H2E1 H 0.487982 0.301479 0.282789 0.076 Uiso 0.355(8) 1 calc R U P A 2
H2E2 H 0.61703 0.333855 0.295195 0.076 Uiso 0.355(8) 1 calc R U P A 2
H2D H 0.015(2) 0.445(2) 0.2686(13) 0.076 Uiso 1 1 d . U . . .
H2E H -0.103(2) 0.535(2) 0.3272(14) 0.076 Uiso 1 1 d . U . . .
H3D H -0.234(2) 0.632(2) 0.2197(14) 0.076 Uiso 1 1 d . U . . .
H3E H -0.149(2) 0.506(2) 0.1759(14) 0.076 Uiso 1 1 d . U . . .
H4D H 0.119(2) 0.725(2) 0.2840(13) 0.076 Uiso 1 1 d . U . . .
H6D H 0.052(2) 0.445(2) 0.4300(13) 0.076 Uiso 1 1 d . U . . .
H6E H 0.185(2) 0.382(2) 0.3768(13) 0.076 Uiso 1 1 d . U . . .
H8D H 0.325(2) 0.509(2) 0.5429(14) 0.076 Uiso 1 1 d . U . . .
H12D H 0.121(2) 0.997(2) 0.4646(14) 0.076 Uiso 1 1 d . U . . .
H13D H 0.277(2) 1.111(2) 0.3939(13) 0.076 Uiso 1 1 d . U . . .
H14D H 0.469(2) 1.003(2) 0.3135(14) 0.076 Uiso 1 1 d . U . . .
H15D H 0.521(2) 0.787(2) 0.3043(14) 0.076 Uiso 1 1 d . U . . .
H17D H 0.278(2) 0.294(2) 0.6014(14) 0.076 Uiso 1 1 d . U . . .
H17E H 0.144(2) 0.287(2) 0.5728(14) 0.076 Uiso 1 1 d . U . . .
H17F H 0.287(2) 0.227(2) 0.5263(14) 0.076 Uiso 1 1 d . U . . .

loop_
_atom_site_aniso_label
_atom_site_aniso_U_11
_atom_site_aniso_U_22
_atom_site_aniso_U_33
_atom_site_aniso_U_23
_atom_site_aniso_U_13
_atom_site_aniso_U_12
C1 0.0367(6) 0.0414(6) 0.0412(6) -0.0064(5) -0.0001(5) -0.0117(5)
C2 0.0351(7) 0.0841(12) 0.0574(9) -0.0225(8) -0.0105(6) -0.0027(7)
C3 0.0345(6) 0.0445(6) 0.0404(6) -0.0099(5) -0.0094(5) -0.0098(5)
C4 0.0334(5) 0.0302(5) 0.0312(5) -0.0018(4) -0.0071(4) -0.0115(4)
C5 0.0315(5) 0.0268(4) 0.0303(5) -0.0020(4) -0.0073(4) -0.0130(4)
C6 0.0390(6) 0.0393(6) 0.0305(5) -0.0044(4) -0.0079(4) -0.0179(5)
C7 0.0440(6) 0.0357(5) 0.0333(5) -0.0078(4) 0.0001(5) -0.0188(5)
C8 0.0335(5) 0.0383(6) 0.0395(6) -0.0107(5) -0.0006(4) -0.0119(5)
C9 0.0309(5) 0.0271(4) 0.0307(5) -0.0033(4) -0.0067(4) -0.0117(4)
C10 0.0349(5) 0.0275(5) 0.0374(6) -0.0013(4) -0.0075(4) -0.0077(4)
C11 0.0352(5) 0.0321(5) 0.0333(5) -0.0024(4) -0.0081(4) -0.0052(4)
C12 0.0523(8) 0.0406(7) 0.0377(6) 0.0024(5) -0.0128(5) -0.0034(6)
C13 0.0597(9) 0.0589(9) 0.0381(7) -0.0022(6) -0.0222(6) -0.0024(7)
C14 0.0517(8) 0.0633(9) 0.0455(7) -0.0130(7) -0.0237(6) -0.0102(7)
C15 0.0389(6) 0.0469(7) 0.0415(6) -0.0101(5) -0.0129(5) -0.0122(5)
C16 0.0274(5) 0.0340(5) 0.0309(5) -0.0051(4) -0.0068(4) -0.0065(4)
C1C 0.0309(5) 0.0300(5) 0.0370(5) -0.0034(4) -0.0064(4) -0.0121(4)
C2C 0.0576(8) 0.0323(6) 0.0434(7) 0.0072(5) -0.0098(6) -0.0201(6)
C3C 0.0850(12) 0.0550(9) 0.0447(8) 0.0128(7) -0.0205(8) -0.0293(9)
N1 0.0308(4) 0.0376(5) 0.0331(5) -0.0045(4) -0.0044(4) -0.0091(4)
N2 0.0354(5) 0.0302(4) 0.0325(4) -0.0008(3) -0.0114(4) -0.0150(4)
O1 0.0527(6) 0.0786(8) 0.0387(5) -0.0150(5) 0.0006(4) -0.0143(5)
O2 0.0339(5) 0.0704(7) 0.0533(6) -0.0190(5) -0.0008(4) -0.0073(4)
O3 0.0646(6) 0.0333(4) 0.0601(6) 0.0051(4) -0.0194(5) -0.0232(4)
O1C 0.0640(6) 0.0387(5) 0.0590(6) -0.0029(4) -0.0243(5) -0.0268(5)
O2C 0.0509(5) 0.0314(4) 0.0367(4) 0.0046(3) -0.0144(4) -0.0211(4)
C17 0.0695(10) 0.0635(9) 0.0367(7) -0.0171(6) 0.0053(7) -0.0273(8)
N1B 0.0399(5) 0.0436(5) 0.0318(5) -0.0018(4) -0.0074(4) -0.0185(4)
N2B 0.0302(5) 0.0453(6) 0.0423(5) -0.0067(4) -0.0023(4) -0.0129(4)
O1B 0.0704(7) 0.0855(9) 0.0486(6) 0.0207(6) -0.0170(5) -0.0437(7)
O3B 0.0479(6) 0.0602(6) 0.0599(6) -0.0255(5) 0.0095(5) -0.0158(5)
O1D 0.0400(5) 0.0886(9) 0.0732(8) -0.0183(7) 0.0131(5) -0.0218(6)
O2D 0.0506(6) 0.0470(6) 0.0667(7) -0.0133(5) 0.0145(5) -0.0037(5)
C3B 0.0495(8) 0.0577(8) 0.0535(8) -0.0113(7) -0.0124(6) -0.0241(7)
O2B 0.0504(6) 0.0652(6) 0.0388(5) -0.0077(4) -0.0141(4) -0.0183(5)
C1B 0.0376(6) 0.0538(7) 0.0331(6) -0.0025(5) -0.0068(5) -0.0137(5)
C2B 0.0463(7) 0.0426(6) 0.0396(6) -0.0090(5) -0.0048(5) -0.0202(5)
C4B 0.0327(5) 0.0368(6) 0.0323(5) -0.0046(4) -0.0038(4) -0.0135(4)
C5B 0.0298(5) 0.0349(5) 0.0297(5) -0.0063(4) -0.0016(4) -0.0103(4)
C6B 0.0457(7) 0.0370(6) 0.0362(6) -0.0015(5) -0.0065(5) -0.0158(5)
C7B 0.0393(6) 0.0407(6) 0.0317(5) -0.0009(4) -0.0018(4) -0.0082(5)
C8B 0.0394(6) 0.0474(7) 0.0321(6) -0.0027(5) -0.0080(5) -0.0106(5)
C9B 0.0305(5) 0.0396(6) 0.0320(5) -0.0063(4) -0.0031(4) -0.0118(4)
C10B 0.0372(6) 0.0437(6) 0.0370(6) -0.0112(5) -0.0073(5) -0.0108(5)
C11B 0.0454(7) 0.0439(7) 0.0434(7) -0.0077(5) -0.0136(5) -0.0166(5)
C12B 0.0704(10) 0.0481(8) 0.0618(9) -0.0129(7) -0.0187(8) -0.0207(7)
C13B 0.0991(15) 0.0527(10) 0.0825(13) -0.0051(9) -0.0238(12) -0.0398(10)
C14B 0.0879(14) 0.0687(11) 0.0789(13) 0.0043(10) -0.0188(11) -0.0510(11)
C15B 0.0537(9) 0.0675(10) 0.0580(9) 0.0015(7) -0.0111(7) -0.0337(8)
C16B 0.0404(6) 0.0484(7) 0.0393(6) -0.0013(5) -0.0135(5) -0.0200(5)
C17B 0.0584(9) 0.0472(8) 0.0449(7) 0.0073(6) -0.0065(7) -0.0128(7)
C1D 0.0339(6) 0.0563(8) 0.0394(6) -0.0061(6) -0.0032(5) -0.0088(5)

loop_
_atom_type_symbol
_atom_type_description
_atom_type_scat_dispersion_real
_atom_type_scat_dispersion_imag
_atom_type_scat_source
C C 0.0033 0.0016 'International Tables Vol C Tables 4.2.6.8 and 6.1.1.4'
H H 0 0 'International Tables Vol C Tables 4.2.6.8 and 6.1.1.4'
N N 0.0061 0.0033 'International Tables Vol C Tables 4.2.6.8 and 6.1.1.4'
O O 0.0106 0.006 'International Tables Vol C Tables 4.2.6.8 and 6.1.1.4'

loop_
_geom_angle_atom_site_label_1
_geom_angle_atom_site_label_2
_geom_angle_atom_site_label_3
_geom_angle
O1 C1 O2 122.94(12)
O1 C1 N1 127.62(12)
O2 C1 N1 109.43(11)
O2 C2 C3 105.86(12)
O2 C2 H2A 105.5(11)
C3 C2 H2A 111.8(11)
O2 C2 H2B 110.9(13)
C3 C2 H2B 117.2(14)
H2A C2 H2B 105.0(17)
N1 C3 C2 101.38(11)
N1 C3 H3A 110.3(12)
C2 C3 H3A 113.2(12)
N1 C3 H3B 111.0(11)
C2 C3 H3B 112.4(12)
H3A C3 H3B 108.4(16)
C5 C4 N1 128.38(10)
C5 C4 H4A 119.1(12)
N1 C4 H4A 112.5(12)
C4 C5 C6 132.04(10)
C4 C5 C9 119.37(10)
C6 C5 C9 108.57(9)
C7 C6 C5 103.54(9)
C7 C6 H6A 111.5(11)
C5 C6 H6A 112.1(11)
C7 C6 H6B 109.9(12)
C5 C6 H6B 113.0(11)
H6A C6 H6B 106.8(16)
C8 C7 C17 126.39(13)
C8 C7 C6 112.09(10)
C17 C7 C6 121.48(12)
C7 C8 C9 112.58(11)
C7 C8 H8A 125.0(12)
C9 C8 H8A 122.3(12)
N2 C9 C8 112.30(9)
N2 C9 C5 115.41(9)
C8 C9 C5 103.10(9)
N2 C9 C10 101.61(8)
C8 C9 C10 111.52(9)
C5 C9 C10 113.25(9)
O3 C10 C11 128.45(11)
O3 C10 C9 124.13(11)
C11 C10 C9 107.43(9)
C12 C11 C16 121.43(12)
C12 C11 C10 129.06(12)
C16 C11 C10 109.51(10)
C13 C12 C11 118.50(14)
C13 C12 H12A 122.5(12)
C11 C12 H12A 119.0(12)
C12 C13 C14 119.91(13)
C12 C13 H13A 119.2(12)
C14 C13 H13A 120.9(12)
C13 C14 C15 122.61(13)
C13 C14 H14A 120.6(13)
C15 C14 H14A 116.8(13)
C16 C15 C14 117.20(13)
C16 C15 H15A 118.6(12)
C14 C15 H15A 124.1(12)
C15 C16 C11 120.34(11)
C15 C16 N2 129.63(11)
C11 C16 N2 110.04(9)
O1C C1C O2C 124.51(11)
O1C C1C N2 124.40(11)
O2C C1C N2 111.08(9)
O2C C2C C3C 107.35(12)
O2C C2C H1C1 109.4(11)
C3C C2C H1C1 110.7(12)
O2C C2C H2C2 107.1(12)
C3C C2C H2C2 110.8(11)
H1C1 C2C H2C2 111.3(16)
C2C C3C H3C1 109.2(12)
C2C C3C H3C2 109.5(12)
H3C1 C3C H3C2 107.7(16)
C2C C3C H3C3 111.2(13)
H3C1 C3C H3C3 106.5(17)
H3C2 C3C H3C3 112.6(17)
C1 N1 C4 120.12(10)
C1 N1 C3 111.93(10)
C4 N1 C3 127.64(10)
C1C N2 C16 124.24(9)
C1C N2 C9 124.88(9)
C16 N2 C9 110.85(9)
C1 O2 C2 109.83(11)
C1C O2C C2C 115.58(9)
C7 C17 H17A 112.0(11)
C7 C17 H17B 110.1(12)
H17A C17 H17B 108.6(16)
C7 C17 H17C 110.8(12)
H17A C17 H17C 112.9(16)
H17B C17 H17C 102.2(17)
C1B N1B C4B 120.64(11)
C1B N1B C2B 111.27(10)
C4B N1B C2B 127.88(10)
C1D N2B C16B 123.47(11)
C1D N2B C9B 125.30(11)
C16B N2B C9B 111.02(10)
C1D O2D C2D 111.22(16)
C1D O2D C2E 129.4(3)
O2B C3B C2B 104.97(11)
O2B C3B H3D 105.5(12)
C2B C3B H3D 111.1(12)
O2B C3B H3E 107.6(13)
C2B C3B H3E 113.1(13)
H3D C3B H3E 113.8(18)
C1B O2B C3B 109.18(10)
O1B C1B O2B 123.17(12)
O1B C1B N1B 127.62(13)
O2B C1B N1B 109.20(11)
N1B C2B C3B 100.44(11)
N1B C2B H2D 110.3(13)
C3B C2B H2D 112.6(13)
N1B C2B H2E 109.1(12)
C3B C2B H2E 110.5(13)
H2D C2B H2E 113.1(18)
C5B C4B N1B 127.26(11)
C5B C4B H4D 121.5(13)
N1B C4B H4D 111.3(13)
C4B C5B C6B 130.33(11)
C4B C5B C9B 121.00(10)
C6B C5B C9B 108.66(10)
C7B C6B C5B 103.64(10)
C7B C6B H6D 111.6(13)
C5B C6B H6D 112.7(13)
C7B C6B H6E 112.5(12)
C5B C6B H6E 110.7(12)
H6D C6B H6E 105.9(18)
C8B C7B C17B 127.42(13)
C8B C7B C6B 112.14(11)
C17B C7B C6B 120.44(13)
C7B C8B C9B 112.83(11)
C7B C8B H8D 126.8(12)
C9B C8B H8D 120.3(12)
N2B C9B C8B 114.38(10)
N2B C9B C5B 114.54(9)
C8B C9B C5B 102.67(10)
N2B C9B C10B 101.34(10)
C8B C9B C10B 111.82(10)
C5B C9B C10B 112.51(9)
O3B C10B C11B 128.15(13)
O3B C10B C9B 123.90(12)
C11B C10B C9B 107.95(11)
C16B C11B C12B 121.56(14)
C16B C11B C10B 109.15(12)
C12B C11B C10B 129.29(15)
C13B C12B C11B 118.21(19)
C13B C12B H12D 124.0(12)
C11B C12B H12D 117.8(12)
C12B C13B C14B 119.85(18)
C12B C13B H13D 120.7(13)
C14B C13B H13D 119.4(13)
C15B C14B C13B 123.13(18)
C15B C14B H14D 117.3(13)
C13B C14B H14D 119.5(13)
C14B C15B C16B 117.20(18)
C14B C15B H15D 124.1(13)
C16B C15B H15D 118.7(13)
C11B C16B C15B 120.05(14)
C11B C16B N2B 110.49(11)
C15B C16B N2B 129.44(14)
C7B C17B H17D 111.3(13)
C7B C17B H17E 111.4(13)
H17D C17B H17E 107.1(17)
C7B C17B H17F 110.4(13)
H17D C17B H17F 106.0(18)
H17E C17B H17F 110.4(18)
O1D C1D O2D 124.66(14)
O1D C1D N2B 124.78(15)
O2D C1D N2B 110.56(11)
O2D C2D C3D 103.7(2)
O2D C2D H2D1 111
C3D C2D H2D1 111
O2D C2D H2D2 111
C3D C2D H2D2 111
H2D1 C2D H2D2 109
C2D C3D H3D3 109.5
C2D C3D H3D1 109.5
H3D3 C3D H3D1 109.5
C2D C3D H3D2 109.5
H3D3 C3D H3D2 109.5
H3D1 C3D H3D2 109.5
C2E C3E H3E3 109.5
C2E C3E H3E2 109.5
H3E3 C3E H3E2 109.5
C2E C3E H3E1 109.5
H3E3 C3E H3E1 109.5
H3E2 C3E H3E1 109.5
C3E C2E O2D 108.9(5)
C3E C2E H2E1 109.9
O2D C2E H2E1 109.9
C3E C2E H2E2 109.9
O2D C2E H2E2 109.9
H2E1 C2E H2E2 108.3

loop_
_geom_bond_atom_site_label_1
_geom_bond_atom_site_label_2
_geom_bond_distance
C1 O1 1.2030(17)
C1 O2 1.3469(17)
C1 N1 1.3677(16)
C2 O2 1.449(2)
C2 C3 1.512(2)
C2 H2A 1.05(2)
C2 H2B 0.88(2)
C3 N1 1.4571(16)
C3 H3A 0.94(2)
C3 H3B 1.00(2)
C4 C5 1.3282(16)
C4 N1 1.3922(15)
C4 H4A 0.96(2)
C5 C6 1.5160(15)
C5 C9 1.5217(15)
C6 C7 1.5039(18)
C6 H6A 1.00(2)
C6 H6B 0.97(2)
C7 C8 1.3231(17)
C7 C17 1.4946(18)
C8 C9 1.5038(16)
C8 H8A 0.97(2)
C9 N2 1.4998(13)
C9 C10 1.5478(15)
C10 O3 1.2100(14)
C10 C11 1.4556(16)
C11 C12 1.3902(17)
C11 C16 1.3942(16)
C12 C13 1.377(2)
C12 H12A 0.96(2)
C13 C14 1.386(2)
C13 H13A 0.98(2)
C14 C15 1.391(2)
C14 H14A 0.91(2)
C15 C16 1.3909(16)
C15 H15A 0.98(2)
C16 N2 1.4050(14)
C1C O1C 1.2065(14)
C1C O2C 1.3307(14)
C1C N2 1.3711(14)
C2C O2C 1.4473(14)
C2C C3C 1.489(2)
C2C H1C1 1.00(2)
C2C H2C2 0.98(2)
C3C H3C1 0.98(2)
C3C H3C2 0.96(2)
C3C H3C3 0.93(2)
C17 H17A 1.00(2)
C17 H17B 0.97(2)
C17 H17C 0.99(2)
N1B C1B 1.3716(16)
N1B C4B 1.3982(15)
N1B C2B 1.4570(16)
N2B C1D 1.3688(17)
N2B C16B 1.4047(17)
N2B C9B 1.4996(15)
O1B C1B 1.1990(18)
O3B C10B 1.2092(16)
O1D C1D 1.2022(17)
O2D C1D 1.3215(19)
O2D C2D 1.457(3)
O2D C2E 1.501(6)
C3B O2B 1.4384(19)
C3B C2B 1.520(2)
C3B H3D 1.01(2)
C3B H3E 0.96(2)
O2B C1B 1.3488(16)
C2B H2D 0.98(2)
C2B H2E 0.99(2)
C4B C5B 1.3275(16)
C4B H4D 0.96(2)
C5B C6B 1.5105(17)
C5B C9B 1.5318(16)
C6B C7B 1.5013(18)
C6B H6D 0.97(2)
C6B H6E 1.00(2)
C7B C8B 1.323(2)
C7B C17B 1.4916(19)
C8B C9B 1.5020(17)
C8B H8D 1.00(2)
C9B C10B 1.5503(17)
C10B C11B 1.4551(19)
C11B C16B 1.390(2)
C11B C12B 1.399(2)
C12B C13B 1.376(3)
C12B H12D 1.03(2)
C13B C14B 1.385(3)
C13B H13D 1.01(2)
C14B C15B 1.379(3)
C14B H14D 0.97(2)
C15B C16B 1.401(2)
C15B H15D 0.95(2)
C17B H17D 0.98(2)
C17B H17E 0.99(2)
C17B H17F 0.95(2)
C2D C3D 1.503(4)
C2D H2D1 0.97
C2D H2D2 0.97
C3D H3D3 0.96
C3D H3D1 0.96
C3D H3D2 0.96
C3E C2E 1.448(8)
C3E H3E3 0.96
C3E H3E2 0.96
C3E H3E1 0.96
C2E H2E1 0.97
C2E H2E2 0.97

loop_
_geom_torsion_atom_site_label_1
_geom_torsion_atom_site_label_2
_geom_torsion_atom_site_label_3
_geom_torsion_atom_site_label_4
_geom_torsion
O2 C2 C3 N1 -12.21(18)
N1 C4 C5 C6 2.5(2)
N1 C4 C5 C9 -179.50(10)
C4 C5 C6 C7 175.38(11)
C9 C5 C6 C7 -2.82(11)
C5 C6 C7 C8 1.10(13)
C5 C6 C7 C17 179.02(12)
C17 C7 C8 C9 -176.68(12)
C6 C7 C8 C9 1.12(14)
C7 C8 C9 N2 122.05(11)
C7 C8 C9 C5 -2.81(13)
C7 C8 C9 C10 -124.65(11)
C4 C5 C9 N2 62.11(13)
C6 C5 C9 N2 -119.43(10)
C4 C5 C9 C8 -175.08(10)
C6 C5 C9 C8 3.38(11)
C4 C5 C9 C10 -54.42(13)
C6 C5 C9 C10 124.04(10)
N2 C9 C10 O3 -173.13(12)
C8 C9 C10 O3 67.04(15)
C5 C9 C10 O3 -48.73(16)
N2 C9 C10 C11 6.86(11)
C8 C9 C10 C11 -112.97(10)
C5 C9 C10 C11 131.26(10)
O3 C10 C11 C12 -4.2(2)
C9 C10 C11 C12 175.81(13)
O3 C10 C11 C16 175.74(13)
C9 C10 C11 C16 -4.25(13)
C16 C11 C12 C13 0.7(2)
C10 C11 C12 C13 -179.38(14)
C11 C12 C13 C14 0.0(2)
C12 C13 C14 C15 -0.4(3)
C13 C14 C15 C16 0.1(2)
C14 C15 C16 C11 0.61(19)
C14 C15 C16 N2 -179.92(13)
C12 C11 C16 C15 -1.00(18)
C10 C11 C16 C15 179.05(11)
C12 C11 C16 N2 179.43(11)
C10 C11 C16 N2 -0.52(13)
O1 C1 N1 C4 1.4(2)
O2 C1 N1 C4 -177.55(11)
O1 C1 N1 C3 175.44(14)
O2 C1 N1 C3 -3.54(15)
C5 C4 N1 C1 177.63(12)
C5 C4 N1 C3 4.7(2)
C2 C3 N1 C1 9.93(16)
C2 C3 N1 C4 -176.62(13)
O1C C1C N2 C16 -0.28(19)
O2C C1C N2 C16 178.95(10)
O1C C1C N2 C9 177.75(12)
O2C C1C N2 C9 -3.03(16)
C15 C16 N2 C1C 4.07(19)
C11 C16 N2 C1C -176.41(10)
C15 C16 N2 C9 -174.19(12)
C11 C16 N2 C9 5.32(13)
C8 C9 N2 C1C -66.37(14)
C5 C9 N2 C1C 51.41(14)
C10 C9 N2 C1C 174.35(10)
C8 C9 N2 C16 111.88(11)
C5 C9 N2 C16 -130.34(10)
C10 C9 N2 C16 -7.40(11)
O1 C1 O2 C2 175.88(16)
N1 C1 O2 C2 -5.08(17)
C3 C2 O2 C1 11.2(2)
O1C C1C O2C C2C -5.82(18)
N2 C1C O2C C2C 174.95(11)
C3C C2C O2C C1C -174.07(13)
C2B C3B O2B C1B -20.84(16)
C3B O2B C1B O1B -169.97(16)
C3B O2B C1B N1B 11.19(16)
C4B N1B C1B O1B 0.2(2)
C2B N1B C1B O1B -175.00(16)
C4B N1B C1B O2B 178.99(11)
C2B N1B C1B O2B 3.77(16)
C1B N1B C2B C3B -15.73(15)
C4B N1B C2B C3B 169.49(13)
O2B C3B C2B N1B 21.21(15)
C1B N1B C4B C5B -163.47(13)
C2B N1B C4B C5B 10.9(2)
N1B C4B C5B C6B 3.5(2)
N1B C4B C5B C9B -176.83(11)
C4B C5B C6B C7B -178.02(12)
C9B C5B C6B C7B 2.30(13)
C5B C6B C7B C8B -1.44(15)
C5B C6B C7B C17B 179.28(12)
C17B C7B C8B C9B 179.19(13)
C6B C7B C8B C9B -0.04(16)
C1D N2B C9B C8B 52.60(16)
C16B N2B C9B C8B -122.37(12)
C1D N2B C9B C5B -65.54(15)
C16B N2B C9B C5B 119.49(11)
C1D N2B C9B C10B 173.07(11)
C16B N2B C9B C10B -1.89(12)
C7B C8B C9B N2B -123.22(12)
C7B C8B C9B C5B 1.47(14)
C7B C8B C9B C10B 122.31(12)
C4B C5B C9B N2B -57.43(15)
C6B C5B C9B N2B 122.29(11)
C4B C5B C9B C8B 177.98(11)
C6B C5B C9B C8B -2.31(12)
C4B C5B C9B C10B 57.61(14)
C6B C5B C9B C10B -122.67(11)
N2B C9B C10B O3B -178.14(12)
C8B C9B C10B O3B -55.87(16)
C5B C9B C10B O3B 59.07(16)
N2B C9B C10B C11B 1.99(12)
C8B C9B C10B C11B 124.26(11)
C5B C9B C10B C11B -120.80(11)
O3B C10B C11B C16B 178.66(14)
C9B C10B C11B C16B -1.48(14)
O3B C10B C11B C12B -2.4(2)
C9B C10B C11B C12B 177.44(14)
C16B C11B C12B C13B 0.5(2)
C10B C11B C12B C13B -178.25(15)
C11B C12B C13B C14B -0.5(3)
C12B C13B C14B C15B 0.1(3)
C13B C14B C15B C16B 0.3(3)
C12B C11B C16B C15B -0.2(2)
C10B C11B C16B C15B 178.86(12)
C12B C11B C16B N2B -178.76(12)
C10B C11B C16B N2B 0.26(14)
C14B C15B C16B C11B -0.3(2)
C14B C15B C16B N2B 178.03(15)
C1D N2B C16B C11B -173.94(12)
C9B N2B C16B C11B 1.13(14)
C1D N2B C16B C15B 7.6(2)
C9B N2B C16B C15B -177.30(13)
C2D O2D C1D O1D 10.0(2)
C2E O2D C1D O1D -3.2(4)
C2D O2D C1D N2B -169.51(15)
C2E O2D C1D N2B 177.3(4)
C16B N2B C1D O1D 0.7(2)
C9B N2B C1D O1D -173.68(13)
C16B N2B C1D O2D -179.85(12)
C9B N2B C1D O2D 5.79(18)
C1D O2D C2D C3D 172.1(2)
C1D O2D C2E C3E 122.7(6)

loop_
_restr_equal_distance_atom_site_label_1
_restr_equal_distance_atom_site_label_2
_restr_equal_distance_class_class_id
O2D C2D 1
C2D C3D 2
O2D C2E 1
C2E C3E 2
